data_4028077
loop_
_publ_author_name
'Gustavo P. Silveira'
'Joseph P. Marino'

_publ_contact_author_address '268 SHCB'
_publ_contact_author_email gpsilveira@hotmail.com
_publ_contact_author_name 'Gustavo Silveira'
_publ_contact_author_phone 1-0967
_publ_section_title
;
 Enantioselective Synthesis of Dihydro-1H-benzindoles
;
_journal_name_full 'Journal of Organic Chemistry'
_journal_page_first 3379
_journal_page_last 3383
_journal_paper_doi 10.1021/jo302798j
_journal_volume 78
_journal_year 2013
_chemical_absolute_configuration ad
_chemical_formula_moiety 'C24 H21 Cl4 N O4 S2'
_chemical_formula_sum 'C24 H21 Cl4 N O4 S2'
_chemical_formula_weight 593.34
_chemical_name_systematic
; 
 ? 
;
_space_group_IT_number 4
_symmetry_cell_setting monoclinic
_symmetry_space_group_name_Hall 'P 2yb'
_symmetry_space_group_name_H-M 'P 1 21 1'
_atom_sites_solution_hydrogens geom
_atom_sites_solution_primary direct
_atom_sites_solution_secondary difmap
_audit_creation_method SHELXL-97
_cell_angle_alpha 90.00
_cell_angle_beta 107.636(2)
_cell_angle_gamma 90.00
_cell_formula_units_Z 2
_cell_length_a 6.1467(10)
_cell_length_b 23.558(4)
_cell_length_c 9.1819(15)
_cell_measurement_reflns_used 9651
_cell_measurement_temperature 100(2)
_cell_measurement_theta_max 29.02
_cell_measurement_theta_min 2.33
_cell_volume 1267.1(4)
_computing_cell_refinement 'Bruker SAINT v7.60A'
_computing_data_collection 'Bruker APEX-II v2009-5'
_computing_data_reduction 'Bruker SAINT v7.60A'
_computing_structure_refinement 'SHELXL-97 (Sheldrick, 1997)'
_computing_structure_solution 'SHELXS-97 (Sheldrick, 1990)'
_diffrn_ambient_temperature 100(2)
_diffrn_detector_area_resol_mean 83.33
_diffrn_measured_fraction_theta_full 0.923
_diffrn_measured_fraction_theta_max 0.923
_diffrn_measurement_device_type 'Bruker APEX-II'
_diffrn_measurement_method 'combination of \w and \f-scans '
_diffrn_radiation_monochromator graphite
_diffrn_radiation_source 'fine-focus sealed tube'
_diffrn_radiation_type MoK\a
_diffrn_radiation_wavelength 0.71073
_diffrn_reflns_av_R_equivalents 0.0338
_diffrn_reflns_av_sigmaI/netI 0.0369
_diffrn_reflns_limit_h_max 8
_diffrn_reflns_limit_h_min -8
_diffrn_reflns_limit_k_max 31
_diffrn_reflns_limit_k_min -33
_diffrn_reflns_limit_l_max 12
_diffrn_reflns_limit_l_min -12
_diffrn_reflns_number 23154
_diffrn_reflns_theta_full 30.49
_diffrn_reflns_theta_max 30.49
_diffrn_reflns_theta_min 1.73
_exptl_absorpt_coefficient_mu 0.665
_exptl_absorpt_correction_T_max 0.9029
_exptl_absorpt_correction_T_min 0.6714
_exptl_absorpt_correction_type numerical
_exptl_absorpt_process_details 'Sheldrick, 2008'
_exptl_crystal_colour 'pale yellow'
_exptl_crystal_density_diffrn 1.555
_exptl_crystal_description rod
_exptl_crystal_F_000 608
_exptl_crystal_size_max 0.40
_exptl_crystal_size_mid 0.10
_exptl_crystal_size_min 0.08
_refine_diff_density_max 0.337
_refine_diff_density_min -0.278
_refine_diff_density_rms 0.054
_refine_ls_abs_structure_details 'Flack H D (1983), Acta Cryst. A39, 876-881'
_refine_ls_abs_structure_Flack 0.02(3)
_refine_ls_extinction_method none
_refine_ls_goodness_of_fit_ref 1.048
_refine_ls_hydrogen_treatment constr
_refine_ls_matrix_type full
_refine_ls_number_parameters 319
_refine_ls_number_reflns 6849
_refine_ls_number_restraints 1
_refine_ls_restrained_S_all 1.048
_refine_ls_R_factor_all 0.0325
_refine_ls_R_factor_gt 0.0285
_refine_ls_shift/su_max 0.001
_refine_ls_shift/su_mean 0.000
_refine_ls_structure_factor_coef Fsqd
_refine_ls_weighting_details 'calc w=1/[\s^2^(Fo^2^)+(0.0291P)^2^+0.1580P] where P=(Fo^2^+2Fc^2^)/3'
_refine_ls_weighting_scheme calc
_refine_ls_wR_factor_gt 0.0605
_refine_ls_wR_factor_ref 0.0619
_reflns_number_gt 6339
_reflns_number_total 6849
_reflns_threshold_expression >2sigma(I)
_cod_data_source_file jo302798j_si_001.cif
_cod_data_source_block gspd296
_cod_database_code 4028077

loop_
_symmetry_equiv_pos_as_xyz
'x, y, z'
'-x, y+1/2, -z'

loop_
_atom_site_label
_atom_site_type_symbol
_atom_site_fract_x
_atom_site_fract_y
_atom_site_fract_z
_atom_site_U_iso_or_equiv
_atom_site_adp_type
_atom_site_occupancy
_atom_site_symmetry_multiplicity
_atom_site_calc_flag
_atom_site_refinement_flags
Cl1 Cl 1.12424(8) 0.56002(2) 0.95994(5) 0.02275(10) Uani 1 1 d .
Cl2 Cl 0.80287(8) 0.48095(2) 1.02635(5) 0.02106(10) Uani 1 1 d .
Cl3 Cl 0.32546(7) 0.41104(2) 0.26113(5) 0.01935(9) Uani 1 1 d .
Cl4 Cl 0.80064(7) 0.442855(18) 0.37359(5) 0.01646(9) Uani 1 1 d .
S1 S 0.30109(8) 0.58131(2) 0.57619(5) 0.01744(9) Uani 1 1 d .
S2 S 0.83269(8) 0.32724(2) 0.23600(6) 0.01909(10) Uani 1 1 d .
O1 O 0.6580(3) 0.61279(6) 0.88523(17) 0.0250(3) Uani 1 1 d .
O2 O 0.2301(2) 0.62476(6) 0.66000(17) 0.0228(3) Uani 1 1 d .
O3 O 0.1415(2) 0.54101(6) 0.48833(16) 0.0220(3) Uani 1 1 d .
O4 O 0.5445(2) 0.29206(6) 0.37876(16) 0.0204(3) Uani 1 1 d .
N1 N 0.5022(3) 0.54179(7) 0.70656(18) 0.0171(3) Uani 1 1 d .
C1 C 0.6668(3) 0.56712(8) 0.8304(2) 0.0178(4) Uani 1 1 d .
C2 C 0.8635(3) 0.52388(8) 0.8821(2) 0.0169(4) Uani 1 1 d .
C3 C 0.8433(3) 0.48936(8) 0.73687(19) 0.0150(3) Uani 1 1 d .
H3A H 0.9123 0.5121 0.6702 0.018 Uiso 1 1 calc R
C4 C 0.5879(3) 0.48926(8) 0.66484(19) 0.0145(3) Uani 1 1 d .
C5 C 0.4668(3) 0.44630(8) 0.5900(2) 0.0159(3) Uani 1 1 d .
H5A H 0.3050 0.4489 0.5544 0.019 Uiso 1 1 calc R
C6 C 0.5829(3) 0.39331(8) 0.5608(2) 0.0149(3) Uani 1 1 d .
H6A H 0.4873 0.3603 0.5725 0.018 Uiso 1 1 calc R
C7 C 0.8207(3) 0.38505(8) 0.6737(2) 0.0164(4) Uani 1 1 d .
C8 C 0.9460(3) 0.43063(8) 0.7533(2) 0.0159(4) Uani 1 1 d .
C9 C 1.1712(3) 0.42225(9) 0.8464(2) 0.0191(4) Uani 1 1 d .
H9A H 1.2576 0.4535 0.8989 0.023 Uiso 1 1 calc R
C10 C 1.2678(4) 0.36891(9) 0.8622(2) 0.0235(4) Uani 1 1 d .
H10A H 1.4209 0.3636 0.9247 0.028 Uiso 1 1 calc R
C11 C 1.1423(4) 0.32291(9) 0.7869(2) 0.0251(4) Uani 1 1 d .
H11A H 1.2079 0.2860 0.7989 0.030 Uiso 1 1 calc R
C12 C 0.9197(3) 0.33118(8) 0.6940(2) 0.0214(4) Uani 1 1 d .
H12A H 0.8334 0.2996 0.6433 0.026 Uiso 1 1 calc R
C13 C 0.4626(3) 0.61008(8) 0.4667(2) 0.0173(4) Uani 1 1 d .
C14 C 0.5695(3) 0.66189(8) 0.5078(2) 0.0196(4) Uani 1 1 d .
H14A H 0.5425 0.6837 0.5876 0.024 Uiso 1 1 calc R
C15 C 0.7170(3) 0.68143(9) 0.4303(2) 0.0207(4) Uani 1 1 d .
H15A H 0.7902 0.7171 0.4568 0.025 Uiso 1 1 calc R
C16 C 0.7587(3) 0.64912(9) 0.3139(2) 0.0187(4) Uani 1 1 d .
C17 C 0.6454(3) 0.59781(8) 0.2733(2) 0.0207(4) Uani 1 1 d .
H17A H 0.6708 0.5761 0.1928 0.025 Uiso 1 1 calc R
C18 C 0.4956(3) 0.57769(9) 0.3480(2) 0.0196(4) Uani 1 1 d .
H18A H 0.4175 0.5427 0.3191 0.024 Uiso 1 1 calc R
C19 C 0.9266(4) 0.66851(9) 0.2341(2) 0.0236(4) Uani 1 1 d .
H19A H 1.0089 0.6356 0.2120 0.035 Uiso 1 1 calc R
H19B H 1.0356 0.6950 0.3000 0.035 Uiso 1 1 calc R
H19C H 0.8445 0.6875 0.1382 0.035 Uiso 1 1 calc R
C20 C 0.5962(3) 0.39227(8) 0.3938(2) 0.0163(4) Uani 1 1 d .
C21 C 0.6427(3) 0.33181(8) 0.3439(2) 0.0161(4) Uani 1 1 d .
C22 C 0.8143(3) 0.25126(8) 0.1917(2) 0.0183(4) Uani 1 1 d .
H22A H 0.8118 0.2296 0.2848 0.022 Uiso 1 1 calc R
C23 C 0.5998(3) 0.23730(9) 0.0617(2) 0.0246(4) Uani 1 1 d .
H23A H 0.5865 0.1961 0.0481 0.037 Uiso 1 1 calc R
H23B H 0.6090 0.2550 -0.0328 0.037 Uiso 1 1 calc R
H23C H 0.4657 0.2519 0.0863 0.037 Uiso 1 1 calc R
C24 C 1.0297(3) 0.23599(9) 0.1519(3) 0.0245(4) Uani 1 1 d .
H24A H 1.0324 0.1950 0.1341 0.037 Uiso 1 1 calc R
H24B H 1.1639 0.2467 0.2366 0.037 Uiso 1 1 calc R
H24C H 1.0317 0.2564 0.0593 0.037 Uiso 1 1 calc R

loop_
_atom_site_aniso_label
_atom_site_aniso_U_11
_atom_site_aniso_U_22
_atom_site_aniso_U_33
_atom_site_aniso_U_23
_atom_site_aniso_U_13
_atom_site_aniso_U_12
Cl1 0.0206(2) 0.0257(2) 0.0202(2) -0.00508(19) 0.00350(18) -0.00386(19)
Cl2 0.0273(2) 0.0247(2) 0.0134(2) 0.00293(18) 0.00958(18) 0.00207(19)
Cl3 0.0158(2) 0.0259(2) 0.0148(2) -0.00109(18) 0.00227(16) 0.00075(18)
Cl4 0.0180(2) 0.0184(2) 0.01439(19) -0.00045(16) 0.00693(16) -0.00326(17)
S1 0.0157(2) 0.0198(2) 0.0175(2) 0.00114(18) 0.00612(17) 0.00169(18)
S2 0.0198(2) 0.0190(2) 0.0223(2) -0.00314(19) 0.01202(19) -0.00253(18)
O1 0.0286(8) 0.0226(7) 0.0214(7) -0.0059(6) 0.0038(6) 0.0023(6)
O2 0.0232(7) 0.0225(7) 0.0250(8) -0.0001(6) 0.0109(6) 0.0065(6)
O3 0.0160(7) 0.0230(7) 0.0244(7) 0.0007(6) 0.0020(6) -0.0009(5)
O4 0.0247(7) 0.0187(7) 0.0205(7) -0.0017(5) 0.0109(6) -0.0041(6)
N1 0.0193(8) 0.0196(8) 0.0134(7) -0.0019(6) 0.0063(6) 0.0001(6)
C1 0.0194(9) 0.0219(10) 0.0134(8) 0.0009(7) 0.0069(7) -0.0014(7)
C2 0.0217(9) 0.0193(9) 0.0108(8) 0.0001(7) 0.0066(7) -0.0032(7)
C3 0.0146(8) 0.0208(9) 0.0098(8) -0.0023(7) 0.0042(7) -0.0025(7)
C4 0.0169(9) 0.0185(9) 0.0100(8) 0.0017(7) 0.0067(7) 0.0032(7)
C5 0.0160(8) 0.0207(9) 0.0123(8) 0.0024(7) 0.0066(7) 0.0009(7)
C6 0.0161(9) 0.0179(9) 0.0115(8) -0.0002(7) 0.0055(7) -0.0007(7)
C7 0.0187(9) 0.0221(9) 0.0100(8) 0.0029(7) 0.0071(7) 0.0012(7)
C8 0.0189(9) 0.0214(9) 0.0094(8) 0.0013(7) 0.0074(7) 0.0020(7)
C9 0.0194(9) 0.0256(10) 0.0118(8) -0.0011(7) 0.0038(7) 0.0001(8)
C10 0.0219(10) 0.0300(11) 0.0160(9) 0.0017(8) 0.0020(8) 0.0059(8)
C11 0.0311(11) 0.0218(10) 0.0208(10) 0.0004(8) 0.0055(8) 0.0084(9)
C12 0.0275(10) 0.0193(9) 0.0167(9) -0.0002(8) 0.0055(8) 0.0014(8)
C13 0.0171(9) 0.0211(9) 0.0141(9) 0.0020(7) 0.0052(7) 0.0022(7)
C14 0.0229(10) 0.0206(9) 0.0157(9) -0.0027(7) 0.0063(8) -0.0012(8)
C15 0.0210(10) 0.0195(9) 0.0207(10) -0.0006(8) 0.0049(8) -0.0013(8)
C16 0.0175(9) 0.0239(10) 0.0133(9) 0.0049(7) 0.0028(7) 0.0034(7)
C17 0.0266(10) 0.0225(10) 0.0140(9) -0.0004(7) 0.0077(8) 0.0039(8)
C18 0.0234(9) 0.0195(9) 0.0152(8) -0.0020(8) 0.0047(7) 0.0000(8)
C19 0.0234(10) 0.0281(11) 0.0210(10) 0.0022(8) 0.0093(8) 0.0009(8)
C20 0.0135(8) 0.0206(9) 0.0148(9) 0.0008(7) 0.0041(7) -0.0018(7)
C21 0.0153(8) 0.0202(9) 0.0126(8) -0.0003(7) 0.0040(7) -0.0010(7)
C22 0.0194(9) 0.0182(9) 0.0181(9) -0.0016(7) 0.0071(7) 0.0007(7)
C23 0.0175(10) 0.0279(11) 0.0269(11) -0.0060(9) 0.0043(9) -0.0017(8)
C24 0.0201(10) 0.0262(11) 0.0277(11) -0.0040(9) 0.0079(9) 0.0050(8)

loop_
_atom_type_symbol
_atom_type_description
_atom_type_scat_dispersion_real
_atom_type_scat_dispersion_imag
_atom_type_scat_source
C C 0.0033 0.0016 'International Tables Vol C Tables 4.2.6.8 and 6.1.1.4'
H H 0.0000 0.0000 'International Tables Vol C Tables 4.2.6.8 and 6.1.1.4'
N N 0.0061 0.0033 'International Tables Vol C Tables 4.2.6.8 and 6.1.1.4'
O O 0.0106 0.0060 'International Tables Vol C Tables 4.2.6.8 and 6.1.1.4'
S S 0.1246 0.1234 'International Tables Vol C Tables 4.2.6.8 and 6.1.1.4'
Cl Cl 0.1484 0.1585 'International Tables Vol C Tables 4.2.6.8 and 6.1.1.4'

loop_
_geom_angle_atom_site_label_1
_geom_angle_atom_site_label_2
_geom_angle_atom_site_label_3
_geom_angle
O2 S1 O3 120.83(9)
O2 S1 N1 106.69(8)
O3 S1 N1 105.12(8)
O2 S1 C13 110.59(9)
O3 S1 C13 110.22(9)
N1 S1 C13 101.37(8)
C21 S2 C22 100.32(9)
C1 N1 C4 110.39(15)
C1 N1 S1 121.67(13)
C4 N1 S1 121.71(12)
O1 C1 N1 127.55(18)
O1 C1 C2 126.58(17)
N1 C1 C2 105.87(15)
C3 C2 C1 103.47(14)
C3 C2 Cl1 115.60(13)
C1 C2 Cl1 109.72(13)
C3 C2 Cl2 111.28(13)
C1 C2 Cl2 106.34(12)
Cl1 C2 Cl2 109.87(10)
C4 C3 C8 113.01(15)
C4 C3 C2 100.46(14)
C8 C3 C2 118.52(15)
C5 C4 N1 127.09(17)
C5 C4 C3 125.32(17)
N1 C4 C3 107.32(15)
C4 C5 C6 120.47(16)
C5 C6 C7 113.15(15)
C5 C6 C20 110.98(15)
C7 C6 C20 109.94(14)
C8 C7 C12 118.79(17)
C8 C7 C6 121.46(16)
C12 C7 C6 119.71(17)
C7 C8 C9 119.87(17)
C7 C8 C3 120.40(16)
C9 C8 C3 119.71(16)
C10 C9 C8 120.43(18)
C9 C10 C11 120.17(19)
C10 C11 C12 119.49(19)
C11 C12 C7 121.20(19)
C14 C13 C18 121.76(18)
C14 C13 S1 119.37(15)
C18 C13 S1 118.64(15)
C13 C14 C15 118.84(18)
C14 C15 C16 120.70(19)
C17 C16 C15 119.07(17)
C17 C16 C19 119.69(17)
C15 C16 C19 121.23(18)
C18 C17 C16 121.22(18)
C17 C18 C13 118.37(18)
C21 C20 C6 111.98(15)
C21 C20 Cl4 112.66(12)
C6 C20 Cl4 109.90(12)
C21 C20 Cl3 104.02(12)
C6 C20 Cl3 110.43(12)
Cl4 C20 Cl3 107.63(10)
O4 C21 C20 118.84(16)
O4 C21 S2 125.12(15)
C20 C21 S2 116.02(13)
C24 C22 C23 111.80(17)
C24 C22 S2 106.57(14)
C23 C22 S2 111.44(14)

loop_
_geom_bond_atom_site_label_1
_geom_bond_atom_site_label_2
_geom_bond_distance
Cl1 C2 1.764(2)
Cl2 C2 1.7926(19)
Cl3 C20 1.7945(19)
Cl4 C20 1.7817(19)
S1 O2 1.4263(14)
S1 O3 1.4264(15)
S1 N1 1.7122(17)
S1 C13 1.7493(19)
S2 C21 1.7486(18)
S2 C22 1.832(2)
O1 C1 1.196(2)
O4 C21 1.209(2)
N1 C1 1.405(2)
N1 C4 1.442(2)
C1 C2 1.542(3)
C2 C3 1.535(2)
C3 C4 1.507(3)
C3 C8 1.509(3)
C4 C5 1.319(3)
C5 C6 1.502(3)
C6 C7 1.527(3)
C6 C20 1.561(3)
C7 C8 1.393(3)
C7 C12 1.396(3)
C8 C9 1.403(3)
C9 C10 1.379(3)
C10 C11 1.387(3)
C11 C12 1.389(3)
C13 C14 1.383(3)
C13 C18 1.394(3)
C14 C15 1.389(3)
C15 C16 1.398(3)
C16 C17 1.389(3)
C16 C19 1.506(3)
C17 C18 1.388(3)
C20 C21 1.549(3)
C22 C24 1.520(3)
C22 C23 1.522(3)

loop_
_geom_torsion_atom_site_label_1
_geom_torsion_atom_site_label_2
_geom_torsion_atom_site_label_3
_geom_torsion_atom_site_label_4
_geom_torsion
O2 S1 N1 C1 -39.46(16)
O3 S1 N1 C1 -168.89(14)
C13 S1 N1 C1 76.31(15)
O2 S1 N1 C4 170.97(14)
O3 S1 N1 C4 41.54(16)
C13 S1 N1 C4 -73.26(15)
C4 N1 C1 O1 173.65(19)
S1 N1 C1 O1 21.0(3)
C4 N1 C1 C2 -6.28(19)
S1 N1 C1 C2 -158.91(12)
O1 C1 C2 C3 -153.95(19)
N1 C1 C2 C3 25.99(18)
O1 C1 C2 Cl1 -30.0(2)
N1 C1 C2 Cl1 149.89(12)
O1 C1 C2 Cl2 88.7(2)
N1 C1 C2 Cl2 -91.34(14)
C1 C2 C3 C4 -34.15(17)
Cl1 C2 C3 C4 -154.11(13)
Cl2 C2 C3 C4 79.66(15)
C1 C2 C3 C8 -157.70(15)
Cl1 C2 C3 C8 82.34(19)
Cl2 C2 C3 C8 -43.89(19)
C1 N1 C4 C5 157.58(18)
S1 N1 C4 C5 -49.8(2)
C1 N1 C4 C3 -16.56(19)
S1 N1 C4 C3 136.06(13)
C8 C3 C4 C5 -15.4(2)
C2 C3 C4 C5 -142.70(18)
C8 C3 C4 N1 158.85(14)
C2 C3 C4 N1 31.56(17)
N1 C4 C5 C6 -177.58(16)
C3 C4 C5 C6 -4.4(3)
C4 C5 C6 C7 23.2(2)
C4 C5 C6 C20 -100.9(2)
C5 C6 C7 C8 -22.9(2)
C20 C6 C7 C8 101.82(19)
C5 C6 C7 C12 159.70(16)
C20 C6 C7 C12 -75.6(2)
C12 C7 C8 C9 2.8(3)
C6 C7 C8 C9 -174.66(16)
C12 C7 C8 C3 -178.83(16)
C6 C7 C8 C3 3.7(2)
C4 C3 C8 C7 15.1(2)
C2 C3 C8 C7 132.21(17)
C4 C3 C8 C9 -166.48(15)
C2 C3 C8 C9 -49.4(2)
C7 C8 C9 C10 -1.3(3)
C3 C8 C9 C10 -179.74(17)
C8 C9 C10 C11 -0.5(3)
C9 C10 C11 C12 0.9(3)
C10 C11 C12 C7 0.6(3)
C8 C7 C12 C11 -2.4(3)
C6 C7 C12 C11 175.05(17)
O2 S1 C13 C14 22.21(18)
O3 S1 C13 C14 158.41(15)
N1 S1 C13 C14 -90.65(17)
O2 S1 C13 C18 -163.21(15)
O3 S1 C13 C18 -27.01(18)
N1 S1 C13 C18 83.93(16)
C18 C13 C14 C15 -1.3(3)
S1 C13 C14 C15 173.12(15)
C13 C14 C15 C16 -0.6(3)
C14 C15 C16 C17 1.9(3)
C14 C15 C16 C19 -177.08(18)
C15 C16 C17 C18 -1.3(3)
C19 C16 C17 C18 177.72(18)
C16 C17 C18 C13 -0.6(3)
C14 C13 C18 C17 1.9(3)
S1 C13 C18 C17 -172.55(15)
C5 C6 C20 C21 -161.98(15)
C7 C6 C20 C21 72.07(18)
C5 C6 C20 Cl4 72.02(17)
C7 C6 C20 Cl4 -53.93(18)
C5 C6 C20 Cl3 -46.57(18)
C7 C6 C20 Cl3 -172.52(13)
C6 C20 C21 O4 41.6(2)
Cl4 C20 C21 O4 166.04(14)
Cl3 C20 C21 O4 -77.69(18)
C6 C20 C21 S2 -139.80(13)
Cl4 C20 C21 S2 -15.32(18)
Cl3 C20 C21 S2 100.95(12)
C22 S2 C21 O4 3.12(19)
C22 S2 C21 C20 -175.42(13)
C21 S2 C22 C24 -158.92(14)
C21 S2 C22 C23 78.87(15)
